data_7002678
loop_
_publ_author_name
'Tidmarsh, Ian S.'
'Batchelor, Luke J.'
'Scales, Emma'
'Laye, Rebecca H.'
'Sorace, Lorenzo'
'Caneschi, Andrea'
'Schnack, J\"urgen'
'McInnes, Eric J. L.'

_publ_section_title
;
 Tri-, tetra- and octa-metallic vanadium(III) clusters from new, simple
 starting materials: interplay of exchange and anisotropy effects
;
_journal_issue 43
_journal_name_full 'Dalton Transactions'
_journal_page_first 9402
_journal_page_last 9409
_journal_paper_doi 10.1039/b911586b
_journal_year 2009
_chemical_formula_moiety '[VCl3(phen)(MeCN)]'
_chemical_formula_sum 'C14 H11 Cl3 N3 V'
_chemical_formula_weight 378.55
_chemical_name_systematic
;
?
;
_space_group_IT_number 14
_symmetry_cell_setting monoclinic
_symmetry_space_group_name_Hall '-P 2ybc'
_symmetry_space_group_name_H-M 'P 1 21/c 1'
_atom_sites_solution_hydrogens geom
_atom_sites_solution_primary direct
_atom_sites_solution_secondary difmap
_audit_creation_method SHELXL-97
_cell_angle_alpha 90.00
_cell_angle_beta 101.388(4)
_cell_angle_gamma 90.00
_cell_formula_units_Z 4
_cell_length_a 7.1643(3)
_cell_length_b 13.6669(6)
_cell_length_c 15.3407(7)
_cell_measurement_reflns_used 10627
_cell_measurement_temperature 100(2)
_cell_measurement_theta_max 31.6634
_cell_measurement_theta_min 2.8945
_cell_volume 1472.49(11)
_computing_cell_refinement
;
CrysAlis RED, Oxford Diffraction Ltd.,
Version 1.171.29.1 (release 13-01-2006 CrysAlis171 .NET)
(compiled Jan 13 2006,17:25:00)
;
_computing_data_collection
;
CrysAlis CCD, Oxford Diffraction Ltd.,
Version 1.171.29.1 (release 13-01-2006 CrysAlis171 .NET)
(compiled Jan 13 2006,17:25:00)
;
_computing_data_reduction
;
CrysAlis RED, Oxford Diffraction Ltd.,
Version 1.171.29.1 (release 13-01-2006 CrysAlis171 .NET)
(compiled Jan 13 2006,17:25:00)
;
_computing_molecular_graphics 'Bruker SHELXTL'
_computing_publication_material 'Bruker SHELXTL'
_computing_structure_refinement 'SHELXL-97 (Sheldrick, 1997)'
_computing_structure_solution 'SHELXS-97 (Sheldrick, 1990)'
_diffrn_ambient_temperature 100(2)
_diffrn_detector_area_resol_mean 8.3367
_diffrn_measured_fraction_theta_full 0.988
_diffrn_measured_fraction_theta_max 0.988
_diffrn_measurement_device_type 'Oxford Diffraction Xcaliber 2'
_diffrn_measurement_method 'phi and omega'
_diffrn_radiation_monochromator graphite
_diffrn_radiation_source 'Enhance (Mo) X-ray Source'
_diffrn_radiation_type 'Mo K\a'
_diffrn_radiation_wavelength 0.7107
_diffrn_reflns_av_R_equivalents 0.0171
_diffrn_reflns_av_sigmaI/netI 0.0117
_diffrn_reflns_limit_h_max 8
_diffrn_reflns_limit_h_min -8
_diffrn_reflns_limit_k_max 15
_diffrn_reflns_limit_k_min -17
_diffrn_reflns_limit_l_max 19
_diffrn_reflns_limit_l_min -17
_diffrn_reflns_number 10981
_diffrn_reflns_theta_full 26.37
_diffrn_reflns_theta_max 26.37
_diffrn_reflns_theta_min 3.75
_exptl_absorpt_coefficient_mu 1.212
_exptl_absorpt_correction_T_max 0.5825
_exptl_absorpt_correction_T_min 0.5825
_exptl_absorpt_correction_type multi-scan
_exptl_absorpt_process_details SADABS
_exptl_crystal_colour green
_exptl_crystal_density_diffrn 1.708
_exptl_crystal_density_method 'not measured'
_exptl_crystal_description block
_exptl_crystal_F_000 760
_exptl_crystal_size_max 0.37
_exptl_crystal_size_mid 0.26
_exptl_crystal_size_min 0.25
_refine_diff_density_max 0.309
_refine_diff_density_min -0.309
_refine_diff_density_rms 0.051
_refine_ls_extinction_method none
_refine_ls_goodness_of_fit_ref 1.033
_refine_ls_hydrogen_treatment constr
_refine_ls_matrix_type full
_refine_ls_number_parameters 191
_refine_ls_number_reflns 2970
_refine_ls_number_restraints 0
_refine_ls_restrained_S_all 1.033
_refine_ls_R_factor_all 0.0219
_refine_ls_R_factor_gt 0.0198
_refine_ls_shift/su_max 0.002
_refine_ls_shift/su_mean 0.000
_refine_ls_structure_factor_coef Fsqd
_refine_ls_weighting_details 'calc w=1/[\s^2^(Fo^2^)+(0.0295P)^2^+0.7440P] where P=(Fo^2^+2Fc^2^)/3'
_refine_ls_weighting_scheme calc
_refine_ls_wR_factor_gt 0.0511
_refine_ls_wR_factor_ref 0.0519
_reflns_number_gt 2758
_reflns_number_total 2970
_reflns_threshold_expression >2sigma(I)
_cod_data_source_file b911586b.txt
_cod_data_source_block oejlm248sadp21c
_cod_depositor_comments
;
The following automatic conversions were performed:
'_symmetry_cell_setting' value 'Monoclinic' changed to 'monoclinic'
according to '/home/saulius/struct/CIF-dictionaries/cif_core.dic'
dictionary named 'cif_core.dic' version 2.4.1 from 2010-06-29.

Automatic conversion script
Id: cif_fix_enum 1527 2010-12-29 10:47:43Z saulius 
;
_cod_original_sg_symbol_H-M P2(1)/c
_cod_database_code 7002678

loop_
_symmetry_equiv_pos_as_xyz
'x, y, z'
'-x, y+1/2, -z+1/2'
'-x, -y, -z'
'x, -y-1/2, z-1/2'

loop_
_atom_site_label
_atom_site_type_symbol
_atom_site_fract_x
_atom_site_fract_y
_atom_site_fract_z
_atom_site_U_iso_or_equiv
_atom_site_adp_type
_atom_site_occupancy
_atom_site_symmetry_multiplicity
_atom_site_calc_flag
_atom_site_refinement_flags
_atom_site_disorder_assembly
_atom_site_disorder_group
V1 V 0.35195(3) 0.750094(14) 0.138246(13) 0.00899(7) Uani 1 1 d . . .
Cl1 Cl 0.04709(4) 0.70332(2) 0.06198(2) 0.01254(8) Uani 1 1 d . . .
Cl2 Cl 0.37833(4) 0.61555(2) 0.22998(2) 0.01426(8) Uani 1 1 d . . .
Cl3 Cl 0.64513(4) 0.81608(2) 0.19904(2) 0.01276(8) Uani 1 1 d . . .
N1 N 0.29798(15) 0.88132(8) 0.06035(7) 0.0099(2) Uani 1 1 d . . .
N2 N 0.23093(15) 0.84252(8) 0.22275(7) 0.0104(2) Uani 1 1 d . . .
N3 N 0.47822(16) 0.67689(8) 0.04129(7) 0.0136(2) Uani 1 1 d . . .
C1 C 0.23764(17) 0.95694(9) 0.10596(8) 0.0100(2) Uani 1 1 d . . .
C2 C 0.20443(18) 1.05157(9) 0.07000(8) 0.0109(2) Uani 1 1 d . . .
C3 C 0.22852(18) 1.06557(10) -0.01817(9) 0.0127(3) Uani 1 1 d . . .
H3 H 0.2074 1.1268 -0.0448 0.015 Uiso 1 1 calc R . .
C4 C 0.28319(18) 0.98854(10) -0.06442(8) 0.0124(3) Uani 1 1 d . . .
H4 H 0.2964 0.9965 -0.1231 0.015 Uiso 1 1 calc R . .
C5 C 0.31905(18) 0.89760(9) -0.02233(8) 0.0115(2) Uani 1 1 d . . .
H5 H 0.3595 0.8463 -0.0539 0.014 Uiso 1 1 calc R . .
C6 C 0.20215(17) 0.93624(9) 0.19253(8) 0.0102(2) Uani 1 1 d . . .
C7 C 0.13673(18) 1.01079(9) 0.24191(9) 0.0117(2) Uani 1 1 d . . .
C8 C 0.09552(19) 0.98543(10) 0.32481(9) 0.0146(3) Uani 1 1 d . . .
H8 H 0.0507 1.0324 0.3594 0.018 Uiso 1 1 calc R . .
C9 C 0.12204(19) 0.89073(10) 0.35431(9) 0.0151(3) Uani 1 1 d . . .
H9 H 0.0947 0.8729 0.4089 0.018 Uiso 1 1 calc R . .
C10 C 0.19078(18) 0.82119(10) 0.30133(8) 0.0125(3) Uani 1 1 d . . .
H10 H 0.2090 0.7573 0.3222 0.015 Uiso 1 1 calc R . .
C11 C 0.14589(18) 1.12715(10) 0.12362(9) 0.0133(3) Uani 1 1 d . . .
H11 H 0.1296 1.1906 0.1014 0.016 Uiso 1 1 calc R . .
C12 C 0.11392(18) 1.10782(9) 0.20596(9) 0.0130(3) Uani 1 1 d . . .
H12 H 0.0767 1.1581 0.2396 0.016 Uiso 1 1 calc R . .
C13 C 0.54988(19) 0.63894(10) -0.00960(9) 0.0141(3) Uani 1 1 d . . .
C14 C 0.6389(2) 0.58972(11) -0.07499(9) 0.0203(3) Uani 1 1 d . . .
H14A H 0.7639 0.5680 -0.0471 0.031 Uiso 1 1 calc R . .
H14B H 0.6486 0.6343 -0.1222 0.031 Uiso 1 1 calc R . .
H14C H 0.5631 0.5344 -0.0987 0.031 Uiso 1 1 calc R . .

loop_
_atom_site_aniso_label
_atom_site_aniso_U_11
_atom_site_aniso_U_22
_atom_site_aniso_U_33
_atom_site_aniso_U_23
_atom_site_aniso_U_13
_atom_site_aniso_U_12
V1 0.01073(12) 0.00842(12) 0.00818(12) 0.00073(7) 0.00272(9) 0.00036(7)
Cl1 0.01309(16) 0.01314(15) 0.01115(15) -0.00004(11) 0.00182(11) -0.00164(11)
Cl2 0.01681(16) 0.01169(15) 0.01464(16) 0.00422(11) 0.00402(12) 0.00111(11)
Cl3 0.01188(15) 0.01375(15) 0.01248(15) 0.00162(11) 0.00203(11) -0.00083(11)
N1 0.0092(5) 0.0107(5) 0.0097(5) 0.0001(4) 0.0013(4) -0.0010(4)
N2 0.0095(5) 0.0116(5) 0.0100(5) 0.0001(4) 0.0014(4) -0.0005(4)
N3 0.0152(6) 0.0139(5) 0.0119(5) -0.0003(4) 0.0034(4) 0.0006(4)
C1 0.0069(6) 0.0114(6) 0.0111(6) -0.0002(5) 0.0006(4) -0.0012(4)
C2 0.0079(6) 0.0115(6) 0.0128(6) 0.0003(5) 0.0007(5) -0.0022(4)
C3 0.0096(6) 0.0132(6) 0.0142(6) 0.0045(5) -0.0002(5) -0.0021(5)
C4 0.0095(6) 0.0178(6) 0.0095(6) 0.0023(5) 0.0009(5) -0.0028(5)
C5 0.0095(6) 0.0137(6) 0.0114(6) -0.0020(5) 0.0022(5) -0.0020(5)
C6 0.0081(6) 0.0118(6) 0.0102(6) -0.0001(5) 0.0005(4) -0.0011(4)
C7 0.0083(6) 0.0143(6) 0.0118(6) -0.0018(5) 0.0002(5) -0.0004(5)
C8 0.0117(6) 0.0188(7) 0.0133(6) -0.0042(5) 0.0027(5) 0.0019(5)
C9 0.0145(6) 0.0218(7) 0.0099(6) 0.0004(5) 0.0046(5) 0.0004(5)
C10 0.0128(6) 0.0133(6) 0.0113(6) 0.0027(5) 0.0020(5) 0.0001(5)
C11 0.0109(6) 0.0095(6) 0.0182(7) 0.0014(5) 0.0002(5) -0.0005(4)
C12 0.0109(6) 0.0117(6) 0.0157(6) -0.0038(5) 0.0009(5) 0.0007(5)
C13 0.0141(6) 0.0136(6) 0.0141(6) 0.0007(5) 0.0014(5) -0.0020(5)
C14 0.0199(7) 0.0251(7) 0.0181(7) -0.0057(6) 0.0088(6) 0.0012(6)

loop_
_atom_type_symbol
_atom_type_description
_atom_type_scat_dispersion_real
_atom_type_scat_dispersion_imag
_atom_type_scat_source
C C 0.0033 0.0016 'International Tables Vol C Tables 4.2.6.8 and 6.1.1.4'
H H 0.0000 0.0000 'International Tables Vol C Tables 4.2.6.8 and 6.1.1.4'
N N 0.0061 0.0033 'International Tables Vol C Tables 4.2.6.8 and 6.1.1.4'
Cl Cl 0.1484 0.1585 'International Tables Vol C Tables 4.2.6.8 and 6.1.1.4'
V V 0.3005 0.5294 'International Tables Vol C Tables 4.2.6.8 and 6.1.1.4'

loop_
_geom_angle_atom_site_label_1
_geom_angle_atom_site_label_2
_geom_angle_atom_site_label_3
_geom_angle
_geom_angle_site_symmetry_1
_geom_angle_site_symmetry_3
_geom_angle_publ_flag
N2 V1 N3 171.08(4) . . ?
N2 V1 N1 77.98(4) . . ?
N3 V1 N1 93.33(4) . . ?
N2 V1 Cl2 95.54(3) . . ?
N3 V1 Cl2 93.25(3) . . ?
N1 V1 Cl2 172.74(3) . . ?
N2 V1 Cl3 88.25(3) . . ?
N3 V1 Cl3 89.29(3) . . ?
N1 V1 Cl3 87.02(3) . . ?
Cl2 V1 Cl3 96.137(14) . . ?
N2 V1 Cl1 90.83(3) . . ?
N3 V1 Cl1 90.33(3) . . ?
N1 V1 Cl1 84.42(3) . . ?
Cl2 V1 Cl1 92.469(13) . . ?
Cl3 V1 Cl1 171.393(14) . . ?
C5 N1 C1 118.09(11) . . ?
C5 N1 V1 129.10(9) . . ?
C1 N1 V1 112.79(8) . . ?
C10 N2 C6 118.05(11) . . ?
C10 N2 V1 127.95(9) . . ?
C6 N2 V1 113.91(8) . . ?
C13 N3 V1 178.27(11) . . ?
N1 C1 C2 122.73(12) . . ?
N1 C1 C6 117.32(11) . . ?
C2 C1 C6 119.92(11) . . ?
C1 C2 C3 117.22(12) . . ?
C1 C2 C11 118.88(12) . . ?
C3 C2 C11 123.90(12) . . ?
C4 C3 C2 119.63(12) . . ?
C4 C3 H3 120.2 . . ?
C2 C3 H3 120.2 . . ?
C3 C4 C5 119.25(12) . . ?
C3 C4 H4 120.4 . . ?
C5 C4 H4 120.4 . . ?
N1 C5 C4 123.01(12) . . ?
N1 C5 H5 118.5 . . ?
C4 C5 H5 118.5 . . ?
N2 C6 C7 122.82(12) . . ?
N2 C6 C1 117.34(11) . . ?
C7 C6 C1 119.83(12) . . ?
C6 C7 C8 117.50(12) . . ?
C6 C7 C12 119.25(12) . . ?
C8 C7 C12 123.25(12) . . ?
C9 C8 C7 119.42(12) . . ?
C9 C8 H8 120.3 . . ?
C7 C8 H8 120.3 . . ?
C8 C9 C10 119.34(12) . . ?
C8 C9 H9 120.3 . . ?
C10 C9 H9 120.3 . . ?
N2 C10 C9 122.85(12) . . ?
N2 C10 H10 118.6 . . ?
C9 C10 H10 118.6 . . ?
C12 C11 C2 121.15(12) . . ?
C12 C11 H11 119.4 . . ?
C2 C11 H11 119.4 . . ?
C11 C12 C7 120.82(12) . . ?
C11 C12 H12 119.6 . . ?
C7 C12 H12 119.6 . . ?
N3 C13 C14 179.21(15) . . ?
C13 C14 H14A 109.5 . . ?
C13 C14 H14B 109.5 . . ?
H14A C14 H14B 109.5 . . ?
C13 C14 H14C 109.5 . . ?
H14A C14 H14C 109.5 . . ?
H14B C14 H14C 109.5 . . ?

loop_
_geom_bond_atom_site_label_1
_geom_bond_atom_site_label_2
_geom_bond_distance
_geom_bond_site_symmetry_2
_geom_bond_publ_flag
V1 N2 2.1147(11) . ?
V1 N3 2.1361(11) . ?
V1 N1 2.1475(11) . ?
V1 Cl2 2.3005(4) . ?
V1 Cl3 2.3068(4) . ?
V1 Cl1 2.3534(4) . ?
N1 C5 1.3254(17) . ?
N1 C1 1.3653(16) . ?
N2 C10 1.3258(16) . ?
N2 C6 1.3640(17) . ?
N3 C13 1.1404(18) . ?
C1 C2 1.4078(18) . ?
C1 C6 1.4288(17) . ?
C2 C3 1.4100(18) . ?
C2 C11 1.4338(18) . ?
C3 C4 1.3692(19) . ?
C3 H3 0.9300 . ?
C4 C5 1.4008(18) . ?
C4 H4 0.9300 . ?
C5 H5 0.9300 . ?
C6 C7 1.4042(18) . ?
C7 C8 1.4045(19) . ?
C7 C12 1.4332(18) . ?
C8 C9 1.372(2) . ?
C8 H8 0.9300 . ?
C9 C10 1.4016(19) . ?
C9 H9 0.9300 . ?
C10 H10 0.9300 . ?
C11 C12 1.3536(19) . ?
C11 H11 0.9300 . ?
C12 H12 0.9300 . ?
C13 C14 1.4555(19) . ?
C14 H14A 0.9600 . ?
C14 H14B 0.9600 . ?
C14 H14C 0.9600 . ?

loop_
_geom_torsion_atom_site_label_1
_geom_torsion_atom_site_label_2
_geom_torsion_atom_site_label_3
_geom_torsion_atom_site_label_4
_geom_torsion
_geom_torsion_site_symmetry_1
_geom_torsion_site_symmetry_2
_geom_torsion_site_symmetry_3
_geom_torsion_site_symmetry_4
_geom_torsion_publ_flag
N2 V1 N1 C5 -174.68(12) . . . . ?
N3 V1 N1 C5 7.37(11) . . . . ?
Cl2 V1 N1 C5 -147.5(2) . . . . ?
Cl3 V1 N1 C5 96.48(11) . . . . ?
Cl1 V1 N1 C5 -82.64(11) . . . . ?
N2 V1 N1 C1 6.82(8) . . . . ?
N3 V1 N1 C1 -171.14(9) . . . . ?
Cl2 V1 N1 C1 33.9(3) . . . . ?
Cl3 V1 N1 C1 -82.02(8) . . . . ?
Cl1 V1 N1 C1 98.86(8) . . . . ?
N3 V1 N2 C10 -169.9(2) . . . . ?
N1 V1 N2 C10 176.79(12) . . . . ?
Cl2 V1 N2 C10 0.11(11) . . . . ?
Cl3 V1 N2 C10 -95.89(11) . . . . ?
Cl1 V1 N2 C10 92.67(11) . . . . ?
N3 V1 N2 C6 6.3(3) . . . . ?
N1 V1 N2 C6 -6.95(8) . . . . ?
Cl2 V1 N2 C6 176.37(8) . . . . ?
Cl3 V1 N2 C6 80.37(8) . . . . ?
Cl1 V1 N2 C6 -91.07(8) . . . . ?
N2 V1 N3 C13 71(4) . . . . ?
N1 V1 N3 C13 84(4) . . . . ?
Cl2 V1 N3 C13 -99(4) . . . . ?
Cl3 V1 N3 C13 -3(4) . . . . ?
Cl1 V1 N3 C13 168(4) . . . . ?
C5 N1 C1 C2 -2.51(18) . . . . ?
V1 N1 C1 C2 176.17(10) . . . . ?
C5 N1 C1 C6 175.47(11) . . . . ?
V1 N1 C1 C6 -5.85(14) . . . . ?
N1 C1 C2 C3 2.54(18) . . . . ?
C6 C1 C2 C3 -175.39(11) . . . . ?
N1 C1 C2 C11 -178.42(11) . . . . ?
C6 C1 C2 C11 3.65(18) . . . . ?
C1 C2 C3 C4 -0.38(18) . . . . ?
C11 C2 C3 C4 -179.37(12) . . . . ?
C2 C3 C4 C5 -1.65(19) . . . . ?
C1 N1 C5 C4 0.32(19) . . . . ?
V1 N1 C5 C4 -178.11(9) . . . . ?
C3 C4 C5 N1 1.75(19) . . . . ?
C10 N2 C6 C7 1.59(18) . . . . ?
V1 N2 C6 C7 -175.06(10) . . . . ?
C10 N2 C6 C1 -177.15(11) . . . . ?
V1 N2 C6 C1 6.20(14) . . . . ?
N1 C1 C6 N2 -0.14(17) . . . . ?
C2 C1 C6 N2 177.90(11) . . . . ?
N1 C1 C6 C7 -178.92(11) . . . . ?
C2 C1 C6 C7 -0.88(18) . . . . ?
N2 C6 C7 C8 -1.65(19) . . . . ?
C1 C6 C7 C8 177.06(11) . . . . ?
N2 C6 C7 C12 178.76(11) . . . . ?
C1 C6 C7 C12 -2.53(18) . . . . ?
C6 C7 C8 C9 0.63(19) . . . . ?
C12 C7 C8 C9 -179.80(13) . . . . ?
C7 C8 C9 C10 0.3(2) . . . . ?
C6 N2 C10 C9 -0.52(19) . . . . ?
V1 N2 C10 C9 175.60(10) . . . . ?
C8 C9 C10 N2 -0.4(2) . . . . ?
C1 C2 C11 C12 -3.08(19) . . . . ?
C3 C2 C11 C12 175.90(12) . . . . ?
C2 C11 C12 C7 -0.3(2) . . . . ?
C6 C7 C12 C11 3.17(19) . . . . ?
C8 C7 C12 C11 -176.39(12) . . . . ?
V1 N3 C13 C14 174(100) . . . . ?
